data_2007533
loop_
_publ_author_name
'Hubert Wadepohl'
'R\"udiger Merkel'
'Hans Pritzkow'

_publ_section_title
;
 [(1,2,5,6-\h)-Cyclooctatetraene](\h^5^-cyclopentadienyl)cobalt
;
_journal_issue 8
_journal_name_full 'Acta Crystallographica Section C'
_journal_page_first 1095
_journal_page_last 1097
_journal_paper_doi 10.1107/S0108270198002078
_journal_volume 54
_journal_year 1998
_chemical_formula_iupac '[Co (C5 H5) (C8 H8)]'
_chemical_formula_sum 'C13 H13 Co'
_chemical_formula_weight 228.16
_chemical_name_systematic ' \h-cyclopentadienyl-1,2,5,6-\h-cyclooctatetraenecobalt''
_space_group_IT_number 14
_symmetry_cell_setting monoclinic
_symmetry_space_group_name_Hall '-P 2ybc'
_symmetry_space_group_name_H-M 'P 1 21/c 1'
_audit_creation_method SHELXL-97
_cell_angle_alpha 90.00
_cell_angle_beta 101.70(5)
_cell_angle_gamma 90.00
_cell_formula_units_Z 4
_cell_length_a 12.302(8)
_cell_length_b 7.461(4)
_cell_length_c 11.203(8)
_cell_measurement_reflns_used 23
_cell_measurement_temperature 203(2)
_cell_measurement_theta_max 17.1
_cell_measurement_theta_min 14.7
_cell_volume 1006.9(11)
_computing_cell_refinement DIF4
_computing_data_collection 'DIF4 (Stoe, 1989a)'
_computing_data_reduction 'REDU4 (Stoe, 1989b)'
_computing_molecular_graphics 'ORTEPII (Johnson, 1976)'
_computing_publication_material SHELXL97
_computing_structure_refinement 'SHELXL97 (Sheldrick, 1997)'
_computing_structure_solution 'SHELXS86 (Sheldrick, 1990)'
_diffrn_ambient_temperature 203(2)
_diffrn_measured_fraction_theta_full 0.990
_diffrn_measured_fraction_theta_max 0.990
_diffrn_measurement_device_type 'Siemens Stoe AED2'
_diffrn_measurement_method \w
_diffrn_radiation_monochromator graphite
_diffrn_radiation_source 'fine-focus sealed tube'
_diffrn_radiation_type MoK\a
_diffrn_radiation_wavelength 0.7107
_diffrn_reflns_av_R_equivalents 0.0000
_diffrn_reflns_av_sigmaI/netI 0.0462
_diffrn_reflns_limit_h_max 16
_diffrn_reflns_limit_h_min 0
_diffrn_reflns_limit_k_max 0
_diffrn_reflns_limit_k_min -9
_diffrn_reflns_limit_l_max 14
_diffrn_reflns_limit_l_min -14
_diffrn_reflns_number 2423
_diffrn_reflns_theta_full 28.04
_diffrn_reflns_theta_max 28.04
_diffrn_reflns_theta_min 1.69
_diffrn_standards_decay_% 2
_diffrn_standards_interval_time 120
_diffrn_standards_number 3
_exptl_absorpt_coefficient_mu 1.656
_exptl_absorpt_correction_T_max 0.780
_exptl_absorpt_correction_T_min 0.675
_exptl_absorpt_correction_type psi-scan
_exptl_absorpt_process_details '(Stoe, 1989c)'
_exptl_crystal_colour red
_exptl_crystal_density_diffrn 1.505
_exptl_crystal_density_method 'not measured'
_exptl_crystal_description plate
_exptl_crystal_F_000 472
_exptl_crystal_size_max 0.3
_exptl_crystal_size_mid 0.3
_exptl_crystal_size_min 0.15
_refine_diff_density_max 0.701
_refine_diff_density_min -0.557
_refine_ls_extinction_coef 0.0139(14)
_refine_ls_extinction_method SHELXL97_(Sheldrick,_1997)
_refine_ls_goodness_of_fit_ref 1.024
_refine_ls_hydrogen_treatment H_atoms_refined
_refine_ls_matrix_type full
_refine_ls_number_parameters 180
_refine_ls_number_reflns 2423
_refine_ls_number_restraints 0
_refine_ls_restrained_S_all 1.024
_refine_ls_R_factor_all 0.0664
_refine_ls_R_factor_gt 0.0402
_refine_ls_shift/su_max 0.001
_refine_ls_shift/su_mean 0.000
_refine_ls_structure_factor_coef Fsqd
_refine_ls_weighting_details 'w = 1/[\s^2^(Fo^2^)+(0.0506P)^2^+0.3933P] where P=(Fo^2^+2Fc^2^)/3'
_refine_ls_weighting_scheme calc
_refine_ls_wR_factor_ref 0.1042
_reflns_number_gt 1846
_reflns_number_total 2423
_reflns_threshold_expression >2sigma(I)
_cod_data_source_file jz1269.cif
_cod_data_source_block jz1269
_cod_depositor_comments
;
The following automatic conversions were performed:

'_refine_ls_weighting_scheme' value 'calc w =
1/[\s^2^(Fo^2^)+(0.0506P)^2^+0.3933P] where P=(Fo^2^+2Fc^2^)/3' was
changed to 'calc'. New tag '_refine_ls_weighting_details' was
created. The value of the new tag was set to 'w =
1/[\s^2^(Fo^2^)+(0.0506P)^2^+0.3933P] where P=(Fo^2^+2Fc^2^)/3'.

Automatic conversion script
Id: cif_fix_values 3143 2015-03-26 13:38:13Z robertas 
;
_cod_original_sg_symbol_H-M 'P 21/c'
_cod_database_code 2007533

loop_
_symmetry_equiv_pos_as_xyz
'x, y, z'
'x, -y+1/2, z+1/2'
'-x, -y, -z'
'-x, y-1/2, -z-1/2'

loop_
_atom_site_label
_atom_site_fract_x
_atom_site_fract_y
_atom_site_fract_z
_atom_site_U_iso_or_equiv
_atom_site_adp_type
_atom_site_calc_flag
_atom_site_refinement_flags
_atom_site_occupancy
_atom_site_disorder_assembly
_atom_site_disorder_group
_atom_site_type_symbol
Co1 .21241(3) .18703(5) .20734(3) .02668(15) Uani d . 1 . . Co
C1 .2034(3) -.0767(4) .1676(3) .0351(7) Uani d . 1 . . C
C2 .2434(3) -.0495(5) .2941(3) .0369(7) Uani d . 1 . . C
C3 .3641(3) -.0619(6) .3508(3) .0464(9) Uani d . 1 . . C
C4 .4291(3) .0693(6) .3300(3) .0474(9) Uani d . 1 . . C
C5 .3794(3) .2165(5) .2474(4) .0435(8) Uani d . 1 . . C
C6 .3418(3) .1853(5) .1202(3) .0405(7) Uani d . 1 . . C
C7 .3514(3) .0055(6) .0651(3) .0455(9) Uani d . 1 . . C
C8 .2804(3) -.1224(5) .0848(3) .0432(8) Uani d . 1 . . C
C9 .1249(4) .4051(5) .1145(3) .0501(10) Uani d . 1 . . C
C10 .1787(3) .4552(5) .2334(4) .0422(8) Uani d . 1 . . C
C11 .1352(3) .3517(4) .3177(3) .0358(7) Uani d . 1 . . C
C12 .0582(3) .2312(5) .2500(4) .0397(8) Uani d . 1 . . C
C13 .0502(3) .2686(6) .1238(4) .0500(10) Uani d . 1 . . C
H1 .125(4) -.111(6) .137(4) .060(12) Uiso d . 1 . . H
H2 .192(3) -.074(5) .346(3) .053(11) Uiso d . 1 . . H
H3 .388(4) -.160(6) .397(4) .061(13) Uiso d . 1 . . H
H4 .507(4) .069(6) .365(4) .068(13) Uiso d . 1 . . H
H5 .396(3) .330(5) .273(3) .044(10) Uiso d . 1 . . H
H6 .337(3) .280(5) .070(3) .043(10) Uiso d . 1 . . H
H7 .404(4) -.015(6) .019(4) .071(14) Uiso d . 1 . . H
H8 .282(4) -.235(6) .057(4) .063(13) Uiso d . 1 . . H
H9 .135(4) .444(6) .042(4) .064(13) Uiso d . 1 . . H
H10 .234(3) .547(6) .255(4) .055(12) Uiso d . 1 . . H
H11 .155(2) .352(4) .404(3) .022(8) Uiso d . 1 . . H
H12 .019(3) .145(6) .281(4) .055(12) Uiso d . 1 . . H
H13 .009(4) .211(6) .072(4) .058(13) Uiso d . 1 . . H

loop_
_atom_site_aniso_label
_atom_site_aniso_U_11
_atom_site_aniso_U_22
_atom_site_aniso_U_33
_atom_site_aniso_U_12
_atom_site_aniso_U_13
_atom_site_aniso_U_23
Co1 .0241(2) .0252(2) .0306(2) .00007(18) .00519(14) .00096(17)
C1 .0335(16) .0254(15) .0476(18) -.0003(13) .0115(14) -.0018(13)
C2 .0420(17) .0323(16) .0395(16) .0030(14) .0156(14) .0054(14)
C3 .051(2) .052(2) .0342(17) .0209(19) .0043(15) .0088(16)
C4 .0336(17) .063(2) .0412(18) .0138(18) -.0036(14) -.0077(18)
C5 .0242(15) .045(2) .061(2) -.0060(14) .0076(14) -.0102(17)
C6 .0311(15) .0449(19) .0489(19) -.0035(16) .0161(14) .0112(17)
C7 .0402(18) .061(2) .0374(18) .0111(17) .0141(15) .0013(16)
C8 .048(2) .0401(19) .0429(19) .0081(16) .0131(16) -.0060(16)
C9 .064(3) .045(2) .0415(19) .0235(19) .0117(18) .0123(17)
C10 .0436(19) .0263(16) .058(2) .0038(15) .0130(16) .0005(15)
C11 .0335(16) .0364(18) .0373(17) .0071(13) .0065(13) -.0026(13)
C12 .0260(15) .0379(18) .056(2) .0012(13) .0110(14) -.0024(15)
C13 .0360(18) .054(2) .051(2) .0166(17) -.0122(16) -.0145(18)

loop_
_atom_type_symbol
_atom_type_description
_atom_type_scat_dispersion_real
_atom_type_scat_dispersion_imag
_atom_type_scat_source
C C 0.0033 0.0016 'International Tables Vol C Tables 4.2.6.8 and 6.1.1.4'
H H 0.0000 0.0000 'International Tables Vol C Tables 4.2.6.8 and 6.1.1.4'
Co Co 0.3494 0.9721 'International Tables Vol C Tables 4.2.6.8 and 6.1.1.4'

loop_
_geom_angle_atom_site_label_1
_geom_angle_atom_site_label_2
_geom_angle_atom_site_label_3
_geom_angle
_geom_angle_publ_flag
C2 Co1 C1 41.20(14) ?
C2 Co1 C5 84.48(15) ?
C1 Co1 C5 99.38(14) ?
C2 Co1 C6 97.84(15) ?
C1 Co1 C6 84.32(14) ?
C5 Co1 C6 41.19(15) ?
C2 Co1 C12 96.93(14) ?
C1 Co1 C12 101.19(14) ?
C5 Co1 C12 150.00(16) ?
C6 Co1 C12 162.76(15) ?
C2 Co1 C10 143.19(15) ?
C1 Co1 C10 165.54(14) ?
C5 Co1 C10 94.99(15) ?
C6 Co1 C10 105.80(15) ?
C12 Co1 C10 66.18(14) ?
C2 Co1 C11 106.99(14) ?
C1 Co1 C11 133.58(13) ?
C5 Co1 C11 111.45(15) ?
C6 Co1 C11 141.18(15) ?
C12 Co1 C11 39.45(13) ?
C10 Co1 C11 39.37(14) ?
C2 Co1 C9 160.64(16) ?
C1 Co1 C9 130.18(16) ?
C5 Co1 C9 114.84(18) ?
C6 Co1 C9 98.02(16) ?
C12 Co1 C9 65.87(16) ?
C10 Co1 C9 39.47(15) ?
C11 Co1 C9 65.94(15) ?
C2 Co1 C13 122.38(17) ?
C1 Co1 C13 100.28(16) ?
C5 Co1 C13 153.03(18) ?
C6 Co1 C13 123.41(17) ?
C12 Co1 C13 39.77(16) ?
C10 Co1 C13 65.61(16) ?
C11 Co1 C13 66.03(15) ?
C9 Co1 C13 38.43(17) ?
C2 C1 C8 121.2(3) y
C2 C1 Co1 69.34(19) ?
C8 C1 Co1 110.3(2) ?
C2 C1 H1 120(2) ?
C8 C1 H1 115(2) ?
Co1 C1 H1 109(3) ?
C1 C2 C3 122.0(3) y
C1 C2 Co1 69.45(19) ?
C3 C2 Co1 109.5(3) ?
C1 C2 H2 116(2) ?
C3 C2 H2 117(2) ?
Co1 C2 H2 112(2) ?
C4 C3 C2 117.8(3) y
C4 C3 H3 125(3) ?
C2 C3 H3 118(3) ?
C3 C4 C5 118.2(3) y
C3 C4 H4 121(3) ?
C5 C4 H4 120(3) ?
C6 C5 C4 120.7(3) y
C6 C5 Co1 69.57(19) ?
C4 C5 Co1 109.2(3) ?
C6 C5 H5 119(2) ?
C4 C5 H5 117(2) ?
Co1 C5 H5 109(2) ?
C5 C6 C7 121.6(3) y
C5 C6 Co1 69.25(19) ?
C7 C6 Co1 109.9(2) ?
C5 C6 H6 117(2) ?
C7 C6 H6 117(2) ?
Co1 C6 H6 110(2) ?
C8 C7 C6 117.6(3) y
C8 C7 H7 122(3) ?
C6 C7 H7 120(3) ?
C7 C8 C1 117.1(3) y
C7 C8 H8 123(3) ?
C1 C8 H8 119(3) ?
C13 C9 C10 108.3(3) ?
C13 C9 Co1 71.1(2) ?
C10 C9 Co1 69.1(2) ?
C13 C9 H9 121(3) ?
C10 C9 H9 130(3) ?
Co1 C9 H9 123(3) ?
C11 C10 C9 108.6(3) ?
C11 C10 Co1 71.30(19) ?
C9 C10 Co1 71.4(2) ?
C11 C10 H10 124(2) ?
C9 C10 H10 127(2) ?
Co1 C10 H10 125(2) ?
C10 C11 C12 107.1(3) ?
C10 C11 Co1 69.33(19) ?
C12 C11 Co1 69.22(19) ?
C10 C11 H11 129.2(19) ?
C12 C11 H11 123.6(19) ?
Co1 C11 H11 123.4(18) ?
C11 C12 C13 108.2(3) ?
C11 C12 Co1 71.33(19) ?
C13 C12 Co1 71.6(2) ?
C11 C12 H12 127(3) ?
C13 C12 H12 125(3) ?
Co1 C12 H12 123(3) ?
C9 C13 C12 107.7(3) ?
C9 C13 Co1 70.4(2) ?
C12 C13 Co1 68.6(2) ?
C9 C13 H13 131(3) ?
C12 C13 H13 121(3) ?
Co1 C13 H13 124(3) ?

loop_
_geom_bond_atom_site_label_1
_geom_bond_atom_site_label_2
_geom_bond_site_symmetry_2
_geom_bond_distance
_geom_bond_publ_flag
Co1 C2 . 2.014(3) y
Co1 C1 . 2.015(3) y
Co1 C5 . 2.024(3) y
Co1 C6 . 2.029(3) y
Co1 C12 . 2.074(3) ?
Co1 C10 . 2.076(4) ?
Co1 C11 . 2.102(3) ?
Co1 C9 . 2.106(4) ?
Co1 C13 . 2.114(4) ?
C1 C2 . 1.418(5) y
C1 C8 . 1.494(5) y
C1 H1 . .99(4) ?
C2 C3 . 1.495(5) y
C2 H2 . .95(4) ?
C3 C4 . 1.314(6) y
C3 H3 . .91(4) ?
C4 C5 . 1.485(6) y
C4 H4 . .96(4) ?
C5 C6 . 1.426(5) y
C5 H5 . .91(4) ?
C6 C7 . 1.492(6) y
C6 H6 . .90(4) ?
C7 C8 . 1.342(5) y
C7 H7 . .91(4) ?
C8 H8 . .90(4) ?
C9 C13 . 1.389(6) ?
C9 C10 . 1.412(5) ?
C9 H9 . .89(4) ?
C10 C11 . 1.408(5) ?
C10 H10 . .96(4) ?
C11 C12 . 1.410(5) ?
C11 H11 . .95(3) ?
C12 C13 . 1.425(6) ?
C12 H12 . .91(4) ?
C13 H13 . .81(4) ?
